data_1516145
loop_
_publ_author_name
'Woods, James A.'
'Lalrempuia, Ralte'
'Petronilho, Ana'
'McDaniel, Neal D.'
'M\"uller-Bunz, Helge'
'Albrecht, Martin'
'Bernhard, Stefan'

_publ_section_title
;
 Carbene iridium complexes for efficient water oxidation: scope and
 mechanistic insights
;
_journal_issue 7
_journal_name_full 'Energy &amp; Environmental Science'
_journal_page_first 2316
_journal_paper_doi 10.1039/c4ee00971a
_journal_volume 7
_journal_year 2014
_chemical_formula_moiety 'C24 H27 Cl Ir N4, C F3 O3 S'
_chemical_formula_sum 'C25 H27 Cl F3 Ir N4 O3 S'
_chemical_formula_weight 748.22
_chemical_name_systematic
;
?
;
_space_group_IT_number 14
_symmetry_cell_setting monoclinic
_symmetry_space_group_name_Hall '-P 2yn'
_symmetry_space_group_name_H-M 'P 1 21/n 1'
_atom_sites_solution_hydrogens geom
_atom_sites_solution_primary direct
_atom_sites_solution_secondary difmap
_audit_creation_method SHELXL-97
_cell_angle_alpha 90.00
_cell_angle_beta 114.395(3)
_cell_angle_gamma 90.00
_cell_formula_units_Z 4
_cell_length_a 12.3897(3)
_cell_length_b 16.3148(3)
_cell_length_c 14.6760(4)
_cell_measurement_reflns_used 11330
_cell_measurement_temperature 100(2)
_cell_measurement_theta_max 29.7744
_cell_measurement_theta_min 3.2821
_cell_volume 2701.69(13)
_computing_cell_refinement
;
CrysAlisPro, Oxford Diffraction Ltd.,
Version 1.171.34.36 (release 02-08-2010 CrysAlis171 .NET)
(compiled Aug 2 2010,13:00:58)
;
_computing_data_collection
;
CrysAlisPro, Oxford Diffraction Ltd.,
Version 1.171.34.36 (release 02-08-2010 CrysAlis171 .NET)
(compiled Aug 2 2010,13:00:58)
;
_computing_data_reduction
;
CrysAlisPro, Oxford Diffraction Ltd.,
Version 1.171.34.36 (release 02-08-2010 CrysAlis171 .NET)
(compiled Aug 2 2010,13:00:58)
;
_computing_structure_refinement 'SHELXL-97 (Sheldrick, 2008)'
_computing_structure_solution 'SHELXS-97 (Sheldrick, 2008)'
_diffrn_ambient_temperature 100(2)
_diffrn_detector_area_resol_mean 10.3196
_diffrn_measured_fraction_theta_full 0.993
_diffrn_measured_fraction_theta_max 0.852
_diffrn_measurement_device_type 'SuperNova, Dual, Cu at zero, Atlas'
_diffrn_measurement_method '\w scans'
_diffrn_radiation_monochromator mirror
_diffrn_radiation_source 'SuperNova (Mo) X-ray Source'
_diffrn_radiation_type MoK\a
_diffrn_radiation_wavelength 0.71073
_diffrn_reflns_av_R_equivalents 0.0293
_diffrn_reflns_av_sigmaI/netI 0.0314
_diffrn_reflns_limit_h_max 17
_diffrn_reflns_limit_h_min -16
_diffrn_reflns_limit_k_max 22
_diffrn_reflns_limit_k_min -22
_diffrn_reflns_limit_l_max 18
_diffrn_reflns_limit_l_min -16
_diffrn_reflns_number 23592
_diffrn_reflns_theta_full 27.00
_diffrn_reflns_theta_max 29.84
_diffrn_reflns_theta_min 3.29
_exptl_absorpt_coefficient_mu 5.174
_exptl_absorpt_correction_T_max 0.587
_exptl_absorpt_correction_T_min 0.439
_exptl_absorpt_correction_type analytical
_exptl_absorpt_process_details
;
CrysAlisPro, Oxford Diffraction Ltd.,
Version 1.171.34.36 (release 02-08-2010 CrysAlis171 .NET)
(compiled Aug 2 2010,13:00:58)
Analytical numeric absorption correction using a multifaceted crystal
model based on expressions derived by R.C. Clark & J.S. Reid.
(Clark, R. C. & Reid, J. S. (1995). Acta Cryst. A51, 887-897)
;
_exptl_crystal_colour yellow
_exptl_crystal_density_diffrn 1.840
_exptl_crystal_density_method 'not measured'
_exptl_crystal_description prism
_exptl_crystal_F_000 1464
_exptl_crystal_size_max 0.2591
_exptl_crystal_size_mid 0.1654
_exptl_crystal_size_min 0.1327
_refine_diff_density_max 0.821
_refine_diff_density_min -0.604
_refine_diff_density_rms 0.107
_refine_ls_extinction_method none
_refine_ls_goodness_of_fit_ref 1.030
_refine_ls_hydrogen_treatment constr
_refine_ls_matrix_type full
_refine_ls_number_parameters 349
_refine_ls_number_reflns 6627
_refine_ls_number_restraints 0
_refine_ls_restrained_S_all 1.030
_refine_ls_R_factor_all 0.0268
_refine_ls_R_factor_gt 0.0210
_refine_ls_shift/su_max 0.001
_refine_ls_shift/su_mean 0.000
_refine_ls_structure_factor_coef Fsqd
_refine_ls_weighting_details 'calc w=1/[\s^2^(Fo^2^)+(0.0100P)^2^+2.3059P] where P=(Fo^2^+2Fc^2^)/3'
_refine_ls_weighting_scheme calc
_refine_ls_wR_factor_gt 0.0382
_refine_ls_wR_factor_ref 0.0403
_reflns_number_gt 5940
_reflns_number_total 6627
_reflns_threshold_expression I>2\s(I)
_cod_data_source_file c4ee00971a2.cif
_cod_data_source_block alb87(6a)
_cod_depositor_comments 'Adding full bibliography for 1516138--1516146.cif.'
_cod_original_sg_symbol_H-M 'P 21/n'
_cod_database_code 1516145

loop_
_symmetry_equiv_pos_as_xyz
'x, y, z'
'-x+1/2, y+1/2, -z+1/2'
'-x, -y, -z'
'x-1/2, -y-1/2, z-1/2'

loop_
_atom_site_label
_atom_site_type_symbol
_atom_site_fract_x
_atom_site_fract_y
_atom_site_fract_z
_atom_site_U_iso_or_equiv
_atom_site_adp_type
_atom_site_occupancy
_atom_site_symmetry_multiplicity
_atom_site_calc_flag
_atom_site_refinement_flags
Ir Ir 0.039387(7) 0.239204(5) 0.286011(7) 0.01000(3) Uani 1 1 d .
Cl Cl -0.16531(5) 0.22479(4) 0.17442(5) 0.01879(13) Uani 1 1 d .
C1 C 0.0474(2) 0.29834(15) 0.42010(19) 0.0178(5) Uani 1 1 d .
C2 C 0.1648(2) 0.29222(14) 0.42328(18) 0.0166(5) Uani 1 1 d .
C3 C 0.19087(19) 0.20683(14) 0.42063(18) 0.0143(5) Uani 1 1 d .
C4 C 0.0921(2) 0.16017(14) 0.42205(18) 0.0145(5) Uani 1 1 d .
C5 C 0.0055(2) 0.21616(15) 0.42174(18) 0.0169(5) Uani 1 1 d .
C6 C -0.0116(3) 0.37471(17) 0.4345(2) 0.0349(7) Uani 1 1 d .
H6A H 0.0063 0.3814 0.5056 0.052 Uiso 1 1 calc R
H6B H -0.0975 0.3702 0.3961 0.052 Uiso 1 1 calc R
H6C H 0.0180 0.4223 0.4110 0.052 Uiso 1 1 calc R
C7 C 0.2467(2) 0.36205(16) 0.4313(2) 0.0276(7) Uani 1 1 d .
H7A H 0.2925 0.3757 0.5020 0.041 Uiso 1 1 calc R
H7B H 0.2003 0.4099 0.3962 0.041 Uiso 1 1 calc R
H7C H 0.3009 0.3463 0.4010 0.041 Uiso 1 1 calc R
C8 C 0.3046(2) 0.17066(17) 0.4265(2) 0.0249(6) Uani 1 1 d .
H8A H 0.3428 0.2091 0.3977 0.037 Uiso 1 1 calc R
H8B H 0.2882 0.1191 0.3890 0.037 Uiso 1 1 calc R
H8C H 0.3574 0.1602 0.4966 0.037 Uiso 1 1 calc R
C9 C 0.0882(2) 0.06861(15) 0.4320(2) 0.0262(6) Uani 1 1 d .
H9A H 0.1154 0.0540 0.5028 0.039 Uiso 1 1 calc R
H9B H 0.1399 0.0428 0.4047 0.039 Uiso 1 1 calc R
H9C H 0.0067 0.0493 0.3951 0.039 Uiso 1 1 calc R
C10 C -0.1117(2) 0.1958(2) 0.4228(2) 0.0289(7) Uani 1 1 d .
H10A H -0.1281 0.1373 0.4090 0.043 Uiso 1 1 calc R
H10B H -0.1741 0.2281 0.3715 0.043 Uiso 1 1 calc R
H10C H -0.1097 0.2088 0.4887 0.043 Uiso 1 1 calc R
N1 N 0.07778(16) 0.16533(11) 0.18309(15) 0.0126(4) Uani 1 1 d .
C11 C 0.0778(2) 0.08284(14) 0.18445(19) 0.0158(5) Uani 1 1 d .
H11 H 0.0572 0.0555 0.2322 0.019 Uiso 1 1 calc R
C12 C 0.1067(2) 0.03643(15) 0.1189(2) 0.0187(5) Uani 1 1 d .
H12 H 0.1060 -0.0217 0.1218 0.022 Uiso 1 1 calc R
C13 C 0.1366(2) 0.07529(15) 0.0492(2) 0.0189(5) Uani 1 1 d .
H13 H 0.1571 0.0442 0.0039 0.023 Uiso 1 1 calc R
C14 C 0.1365(2) 0.15991(14) 0.04585(19) 0.0160(5) Uani 1 1 d .
H14 H 0.1570 0.1878 -0.0016 0.019 Uiso 1 1 calc R
C15 C 0.10595(18) 0.20351(14) 0.11289(18) 0.0125(5) Uani 1 1 d .
C16 C 0.09308(19) 0.29148(14) 0.11933(18) 0.0122(5) Uani 1 1 d .
C17 C 0.05591(18) 0.32083(13) 0.18974(18) 0.0118(5) Uani 1 1 d .
N2 N 0.09967(16) 0.35553(12) 0.06292(15) 0.0134(4) Uani 1 1 d .
C18 C 0.1328(2) 0.35729(15) -0.02192(19) 0.0183(5) Uani 1 1 d .
H18A H 0.0793 0.3217 -0.0753 0.027 Uiso 1 1 calc R
H18B H 0.2145 0.3378 -0.0003 0.027 Uiso 1 1 calc R
H18C H 0.1269 0.4135 -0.0470 0.027 Uiso 1 1 calc R
N3 N 0.06925(16) 0.42500(12) 0.09169(16) 0.0145(4) Uani 1 1 d .
N4 N 0.04219(16) 0.40275(11) 0.16814(15) 0.0125(4) Uani 1 1 d .
C19 C -0.0085(2) 0.46479(13) 0.20793(18) 0.0132(5) Uani 1 1 d .
C20 C 0.0551(2) 0.53503(14) 0.2485(2) 0.0179(5) Uani 1 1 d .
H20 H 0.1331 0.5417 0.2526 0.022 Uiso 1 1 calc R
C21 C 0.0030(2) 0.59589(15) 0.2832(2) 0.0217(6) Uani 1 1 d .
H21 H 0.0459 0.6444 0.3120 0.026 Uiso 1 1 calc R
C22 C -0.1114(2) 0.58580(15) 0.2757(2) 0.0230(6) Uani 1 1 d .
H22 H -0.1471 0.6278 0.2987 0.028 Uiso 1 1 calc R
C23 C -0.1739(2) 0.51495(15) 0.2351(2) 0.0219(6) Uani 1 1 d .
H23 H -0.2522 0.5085 0.2304 0.026 Uiso 1 1 calc R
C24 C -0.1228(2) 0.45311(14) 0.20081(19) 0.0170(5) Uani 1 1 d .
H24 H -0.1650 0.4041 0.1732 0.020 Uiso 1 1 calc R
O1 O 0.37191(15) 0.27572(10) 0.14783(15) 0.0232(4) Uani 1 1 d .
O2 O 0.43923(17) 0.30231(15) 0.32520(16) 0.0400(6) Uani 1 1 d .
O3 O 0.35275(15) 0.41161(11) 0.20444(17) 0.0318(5) Uani 1 1 d .
S S 0.41399(5) 0.33466(4) 0.22762(5) 0.01745(13) Uani 1 1 d .
C25 C 0.5619(2) 0.36003(16) 0.2377(2) 0.0230(6) Uani 1 1 d .
F1 F 0.63283(14) 0.29573(11) 0.26601(17) 0.0485(5) Uani 1 1 d .
F2 F 0.61112(14) 0.41938(11) 0.30534(14) 0.0397(5) Uani 1 1 d .
F3 F 0.56026(14) 0.38706(11) 0.15166(13) 0.0361(4) Uani 1 1 d .

loop_
_atom_site_aniso_label
_atom_site_aniso_U_11
_atom_site_aniso_U_22
_atom_site_aniso_U_33
_atom_site_aniso_U_23
_atom_site_aniso_U_13
_atom_site_aniso_U_12
Ir 0.01015(5) 0.01155(5) 0.00854(5) 0.00084(3) 0.00410(3) -0.00008(3)
Cl 0.0139(3) 0.0263(3) 0.0147(3) -0.0009(2) 0.0045(2) -0.0032(2)
C1 0.0239(12) 0.0216(12) 0.0075(13) 0.0009(10) 0.0060(10) 0.0046(10)
C2 0.0246(12) 0.0164(11) 0.0053(12) 0.0013(9) 0.0025(10) -0.0033(10)
C3 0.0130(10) 0.0181(11) 0.0094(13) 0.0015(10) 0.0022(9) 0.0003(9)
C4 0.0175(11) 0.0165(11) 0.0082(13) 0.0032(9) 0.0040(9) -0.0019(9)
C5 0.0177(11) 0.0278(13) 0.0060(13) 0.0005(10) 0.0058(10) -0.0012(10)
C6 0.0550(19) 0.0325(16) 0.0177(16) 0.0007(13) 0.0156(14) 0.0210(15)
C7 0.0348(15) 0.0216(13) 0.0180(16) 0.0018(11) 0.0027(12) -0.0120(12)
C8 0.0171(12) 0.0354(15) 0.0205(16) 0.0073(12) 0.0061(11) 0.0064(11)
C9 0.0377(15) 0.0192(13) 0.0205(16) 0.0041(11) 0.0107(13) -0.0060(12)
C10 0.0165(12) 0.0541(19) 0.0185(16) 0.0051(13) 0.0097(11) -0.0011(12)
N1 0.0117(9) 0.0137(9) 0.0116(11) 0.0010(8) 0.0040(8) -0.0008(8)
C11 0.0176(11) 0.0142(11) 0.0162(14) 0.0037(10) 0.0075(10) 0.0017(9)
C12 0.0219(12) 0.0154(11) 0.0189(15) 0.0007(10) 0.0084(11) 0.0035(10)
C13 0.0194(12) 0.0204(12) 0.0170(15) -0.0051(10) 0.0076(10) 0.0021(10)
C14 0.0158(11) 0.0209(12) 0.0133(14) 0.0003(10) 0.0080(10) 0.0015(10)
C15 0.0084(10) 0.0166(11) 0.0097(13) 0.0005(9) 0.0009(9) -0.0003(9)
C16 0.0095(10) 0.0157(11) 0.0098(13) 0.0027(9) 0.0026(9) -0.0007(9)
C17 0.0074(10) 0.0143(11) 0.0106(12) -0.0008(9) 0.0007(9) 0.0001(9)
N2 0.0104(9) 0.0180(10) 0.0108(11) 0.0027(8) 0.0035(8) 0.0003(8)
C18 0.0204(12) 0.0245(13) 0.0131(14) 0.0065(10) 0.0101(10) 0.0027(10)
N3 0.0134(9) 0.0168(10) 0.0135(11) 0.0040(8) 0.0058(8) 0.0019(8)
N4 0.0127(9) 0.0140(9) 0.0106(11) 0.0018(8) 0.0047(8) 0.0001(8)
C19 0.0169(11) 0.0109(11) 0.0110(13) 0.0030(9) 0.0049(10) 0.0039(9)
C20 0.0174(12) 0.0181(12) 0.0155(14) 0.0032(10) 0.0040(10) -0.0002(10)
C21 0.0296(14) 0.0135(12) 0.0170(15) -0.0010(10) 0.0047(11) -0.0006(10)
C22 0.0342(15) 0.0173(12) 0.0187(15) 0.0022(11) 0.0120(12) 0.0083(11)
C23 0.0213(13) 0.0239(13) 0.0221(16) 0.0038(11) 0.0106(11) 0.0060(11)
C24 0.0184(12) 0.0154(11) 0.0167(14) 0.0016(10) 0.0067(10) 0.0004(10)
O1 0.0210(9) 0.0173(9) 0.0260(11) -0.0026(8) 0.0044(8) 0.0001(7)
O2 0.0299(10) 0.0704(15) 0.0179(12) 0.0094(11) 0.0081(9) -0.0168(11)
O3 0.0208(9) 0.0252(10) 0.0453(14) -0.0123(9) 0.0096(9) 0.0014(8)
S 0.0147(3) 0.0214(3) 0.0160(3) -0.0005(2) 0.0062(2) -0.0025(2)
C25 0.0187(12) 0.0257(13) 0.0262(17) 0.0026(12) 0.0109(11) 0.0002(11)
F1 0.0226(8) 0.0451(11) 0.0752(16) 0.0147(10) 0.0176(9) 0.0129(8)
F2 0.0285(9) 0.0546(11) 0.0355(11) -0.0171(9) 0.0127(8) -0.0230(8)
F3 0.0383(9) 0.0486(10) 0.0303(11) 0.0019(8) 0.0231(8) -0.0103(8)

loop_
_atom_type_symbol
_atom_type_description
_atom_type_scat_dispersion_real
_atom_type_scat_dispersion_imag
_atom_type_scat_source
C C 0.0033 0.0016 'International Tables Vol C Tables 4.2.6.8 and 6.1.1.4'
H H 0.0000 0.0000 'International Tables Vol C Tables 4.2.6.8 and 6.1.1.4'
N N 0.0061 0.0033 'International Tables Vol C Tables 4.2.6.8 and 6.1.1.4'
O O 0.0106 0.0060 'International Tables Vol C Tables 4.2.6.8 and 6.1.1.4'
F F 0.0171 0.0103 'International Tables Vol C Tables 4.2.6.8 and 6.1.1.4'
S S 0.1246 0.1234 'International Tables Vol C Tables 4.2.6.8 and 6.1.1.4'
Cl Cl 0.1484 0.1585 'International Tables Vol C Tables 4.2.6.8 and 6.1.1.4'
Ir Ir -1.4442 7.9887 'International Tables Vol C Tables 4.2.6.8 and 6.1.1.4'

loop_
_geom_angle_atom_site_label_1
_geom_angle_atom_site_label_2
_geom_angle_atom_site_label_3
_geom_angle
C17 Ir N1 76.10(9)
C17 Ir C2 98.49(9)
N1 Ir C2 127.11(8)
C17 Ir C3 120.22(9)
N1 Ir C3 98.41(8)
C2 Ir C3 38.89(9)
C17 Ir C1 111.39(10)
N1 Ir C1 163.48(8)
C2 Ir C1 39.03(9)
C3 Ir C1 65.07(9)
C17 Ir C5 148.17(9)
N1 Ir C5 135.72(8)
C2 Ir C5 63.99(9)
C3 Ir C5 63.49(9)
C1 Ir C5 38.32(9)
C17 Ir C4 158.70(8)
N1 Ir C4 103.77(8)
C2 Ir C4 64.17(9)
C3 Ir C4 38.48(8)
C1 Ir C4 63.69(9)
C5 Ir C4 36.73(9)
C17 Ir Cl 88.33(6)
N1 Ir Cl 86.74(5)
C2 Ir Cl 146.14(7)
C3 Ir Cl 151.42(7)
C1 Ir Cl 107.73(7)
C5 Ir Cl 93.30(6)
C4 Ir Cl 112.96(6)
C2 C1 C5 107.5(2)
C2 C1 C6 126.6(2)
C5 C1 C6 124.7(2)
C2 C1 Ir 70.35(14)
C5 C1 Ir 73.61(14)
C6 C1 Ir 131.07(19)
C3 C2 C1 107.6(2)
C3 C2 C7 126.1(2)
C1 C2 C7 126.3(2)
C3 C2 Ir 70.61(13)
C1 C2 Ir 70.62(14)
C7 C2 Ir 125.66(18)
C2 C3 C4 108.0(2)
C2 C3 C8 126.7(2)
C4 C3 C8 125.0(2)
C2 C3 Ir 70.50(13)
C4 C3 Ir 73.79(13)
C8 C3 Ir 126.30(18)
C5 C4 C3 107.8(2)
C5 C4 C9 126.2(2)
C3 C4 C9 125.8(2)
C5 C4 Ir 71.44(14)
C3 C4 Ir 67.73(13)
C9 C4 Ir 130.58(18)
C4 C5 C1 108.9(2)
C4 C5 C10 126.7(2)
C1 C5 C10 124.3(2)
C4 C5 Ir 71.83(14)
C1 C5 Ir 68.07(14)
C10 C5 Ir 126.03(18)
C1 C6 H6A 109.5
C1 C6 H6B 109.5
H6A C6 H6B 109.5
C1 C6 H6C 109.5
H6A C6 H6C 109.5
H6B C6 H6C 109.5
C2 C7 H7A 109.5
C2 C7 H7B 109.5
H7A C7 H7B 109.5
C2 C7 H7C 109.5
H7A C7 H7C 109.5
H7B C7 H7C 109.5
C3 C8 H8A 109.5
C3 C8 H8B 109.5
H8A C8 H8B 109.5
C3 C8 H8C 109.5
H8A C8 H8C 109.5
H8B C8 H8C 109.5
C4 C9 H9A 109.5
C4 C9 H9B 109.5
H9A C9 H9B 109.5
C4 C9 H9C 109.5
H9A C9 H9C 109.5
H9B C9 H9C 109.5
C5 C10 H10A 109.5
C5 C10 H10B 109.5
H10A C10 H10B 109.5
C5 C10 H10C 109.5
H10A C10 H10C 109.5
H10B C10 H10C 109.5
C11 N1 C15 117.9(2)
C11 N1 Ir 123.57(17)
C15 N1 Ir 118.50(15)
N1 C11 C12 122.4(2)
N1 C11 H11 118.8
C12 C11 H11 118.8
C13 C12 C11 119.4(2)
C13 C12 H12 120.3
C11 C12 H12 120.3
C12 C13 C14 119.4(2)
C12 C13 H13 120.3
C14 C13 H13 120.3
C13 C14 C15 118.9(2)
C13 C14 H14 120.5
C15 C14 H14 120.5
N1 C15 C14 122.0(2)
N1 C15 C16 109.4(2)
C14 C15 C16 128.5(2)
N2 C16 C17 108.2(2)
N2 C16 C15 133.3(2)
C17 C16 C15 118.1(2)
N4 C17 C16 102.3(2)
N4 C17 Ir 140.38(18)
C16 C17 Ir 117.29(16)
N3 N2 C16 111.7(2)
N3 N2 C18 118.27(19)
C16 N2 C18 130.0(2)
N2 C18 H18A 109.5
N2 C18 H18B 109.5
H18A C18 H18B 109.5
N2 C18 H18C 109.5
H18A C18 H18C 109.5
H18B C18 H18C 109.5
N2 N3 N4 103.75(18)
N3 N4 C17 114.0(2)
N3 N4 C19 116.74(18)
C17 N4 C19 128.9(2)
C20 C19 C24 122.0(2)
C20 C19 N4 119.6(2)
C24 C19 N4 118.4(2)
C19 C20 C21 118.9(2)
C19 C20 H20 120.6
C21 C20 H20 120.6
C22 C21 C20 120.0(2)
C22 C21 H21 120.0
C20 C21 H21 120.0
C23 C22 C21 120.4(2)
C23 C22 H22 119.8
C21 C22 H22 119.8
C22 C23 C24 120.4(2)
C22 C23 H23 119.8
C24 C23 H23 119.8
C19 C24 C23 118.4(2)
C19 C24 H24 120.8
C23 C24 H24 120.8
O3 S O2 115.78(14)
O3 S O1 114.49(11)
O2 S O1 115.07(13)
O3 S C25 103.66(12)
O2 S C25 101.85(12)
O1 S C25 103.41(12)
F1 C25 F3 108.1(2)
F1 C25 F2 107.5(2)
F3 C25 F2 106.7(2)
F1 C25 S 111.14(18)
F3 C25 S 112.19(18)
F2 C25 S 110.98(19)

loop_
_geom_bond_atom_site_label_1
_geom_bond_atom_site_label_2
_geom_bond_distance
Ir C17 2.013(2)
Ir N1 2.134(2)
Ir C2 2.153(2)
Ir C3 2.154(2)
Ir C1 2.157(3)
Ir C5 2.231(3)
Ir C4 2.236(2)
Ir Cl 2.3955(6)
C1 C2 1.440(4)
C1 C5 1.442(4)
C1 C6 1.503(4)
C2 C3 1.434(3)
C2 C7 1.497(3)
C3 C4 1.449(3)
C3 C8 1.498(3)
C4 C5 1.407(3)
C4 C9 1.504(3)
C5 C10 1.496(3)
C6 H6A 0.9800
C6 H6B 0.9800
C6 H6C 0.9800
C7 H7A 0.9800
C7 H7B 0.9800
C7 H7C 0.9800
C8 H8A 0.9800
C8 H8B 0.9800
C8 H8C 0.9800
C9 H9A 0.9800
C9 H9B 0.9800
C9 H9C 0.9800
C10 H10A 0.9800
C10 H10B 0.9800
C10 H10C 0.9800
N1 C11 1.346(3)
N1 C15 1.367(3)
C11 C12 1.383(4)
C11 H11 0.9500
C12 C13 1.377(4)
C12 H12 0.9500
C13 C14 1.381(3)
C13 H13 0.9500
C14 C15 1.387(3)
C14 H14 0.9500
C15 C16 1.451(3)
C16 N2 1.356(3)
C16 C17 1.379(3)
C17 N4 1.368(3)
N2 N3 1.318(3)
N2 C18 1.464(3)
C18 H18A 0.9800
C18 H18B 0.9800
C18 H18C 0.9800
N3 N4 1.347(3)
N4 C19 1.436(3)
C19 C20 1.379(3)
C19 C24 1.390(3)
C20 C21 1.390(4)
C20 H20 0.9500
C21 C22 1.386(4)
C21 H21 0.9500
C22 C23 1.382(4)
C22 H22 0.9500
C23 C24 1.391(4)
C23 H23 0.9500
C24 H24 0.9500
O1 S 1.4364(19)
O2 S 1.434(2)
O3 S 1.4333(19)
S C25 1.824(3)
C25 F1 1.320(3)
C25 F3 1.329(3)
C25 F2 1.340(3)

loop_
_geom_torsion_atom_site_label_1
_geom_torsion_atom_site_label_2
_geom_torsion_atom_site_label_3
_geom_torsion_atom_site_label_4
_geom_torsion
C17 Ir C1 C2 -76.61(15)
N1 Ir C1 C2 37.8(4)
C3 Ir C1 C2 37.85(14)
C5 Ir C1 C2 115.97(19)
C4 Ir C1 C2 80.69(14)
Cl Ir C1 C2 -171.92(12)
C17 Ir C1 C5 167.42(13)
N1 Ir C1 C5 -78.1(3)
C2 Ir C1 C5 -115.97(19)
C3 Ir C1 C5 -78.12(14)
C4 Ir C1 C5 -35.28(13)
Cl Ir C1 C5 72.11(13)
C17 Ir C1 C6 45.3(3)
N1 Ir C1 C6 159.8(3)
C2 Ir C1 C6 121.9(3)
C3 Ir C1 C6 159.8(3)
C5 Ir C1 C6 -122.1(3)
C4 Ir C1 C6 -157.4(3)
Cl Ir C1 C6 -50.0(3)
C5 C1 C2 C3 3.5(3)
C6 C1 C2 C3 171.6(2)
Ir C1 C2 C3 -61.27(16)
C5 C1 C2 C7 -174.7(2)
C6 C1 C2 C7 -6.6(4)
Ir C1 C2 C7 120.6(3)
C5 C1 C2 Ir 64.74(17)
C6 C1 C2 Ir -127.1(3)
C17 Ir C2 C3 -128.72(14)
N1 Ir C2 C3 -49.77(17)
C1 Ir C2 C3 117.6(2)
C5 Ir C2 C3 79.27(15)
C4 Ir C2 C3 38.26(14)
Cl Ir C2 C3 131.51(13)
C17 Ir C2 C1 113.68(14)
N1 Ir C2 C1 -167.37(13)
C3 Ir C2 C1 -117.6(2)
C5 Ir C2 C1 -38.33(14)
C4 Ir C2 C1 -79.35(15)
Cl Ir C2 C1 13.9(2)
C17 Ir C2 C7 -7.7(2)
N1 Ir C2 C7 71.3(2)
C3 Ir C2 C7 121.0(3)
C1 Ir C2 C7 -121.4(3)
C5 Ir C2 C7 -159.7(3)
C4 Ir C2 C7 159.3(3)
Cl Ir C2 C7 -107.5(2)
C1 C2 C3 C4 -3.5(3)
C7 C2 C3 C4 174.7(2)
Ir C2 C3 C4 -64.75(16)
C1 C2 C3 C8 -177.4(2)
C7 C2 C3 C8 0.7(4)
Ir C2 C3 C8 121.3(3)
C1 C2 C3 Ir 61.28(17)
C7 C2 C3 Ir -120.5(3)
C17 Ir C3 C2 63.26(17)
N1 Ir C3 C2 142.02(14)
C1 Ir C3 C2 -37.98(14)
C5 Ir C3 C2 -80.67(15)
C4 Ir C3 C2 -116.4(2)
Cl Ir C3 C2 -119.28(15)
C17 Ir C3 C4 179.65(14)
N1 Ir C3 C4 -101.59(14)
C2 Ir C3 C4 116.4(2)
C1 Ir C3 C4 78.42(15)
C5 Ir C3 C4 35.73(14)
Cl Ir C3 C4 -2.9(2)
C17 Ir C3 C8 -58.6(2)
N1 Ir C3 C8 20.2(2)
C2 Ir C3 C8 -121.8(3)
C1 Ir C3 C8 -159.8(2)
C5 Ir C3 C8 157.5(2)
C4 Ir C3 C8 121.8(3)
Cl Ir C3 C8 118.9(2)
C2 C3 C4 C5 2.2(3)
C8 C3 C4 C5 176.2(2)
Ir C3 C4 C5 -60.46(17)
C2 C3 C4 C9 -172.5(2)
C8 C3 C4 C9 1.6(4)
Ir C3 C4 C9 124.8(3)
C2 C3 C4 Ir 62.61(16)
C8 C3 C4 Ir -123.3(3)
C17 Ir C4 C5 118.3(3)
N1 Ir C4 C5 -154.70(13)
C2 Ir C4 C5 80.44(15)
C3 Ir C4 C5 119.1(2)
C1 Ir C4 C5 36.78(14)
Cl Ir C4 C5 -62.39(14)
C17 Ir C4 C3 -0.8(3)
N1 Ir C4 C3 86.19(14)
C2 Ir C4 C3 -38.67(14)
C1 Ir C4 C3 -82.32(15)
C5 Ir C4 C3 -119.1(2)
Cl Ir C4 C3 178.50(12)
C17 Ir C4 C9 -119.6(3)
N1 Ir C4 C9 -32.6(2)
C2 Ir C4 C9 -157.4(3)
C3 Ir C4 C9 -118.8(3)
C1 Ir C4 C9 158.9(3)
C5 Ir C4 C9 122.1(3)
Cl Ir C4 C9 59.7(2)
C3 C4 C5 C1 0.0(3)
C9 C4 C5 C1 174.7(2)
Ir C4 C5 C1 -58.11(17)
C3 C4 C5 C10 180.0(2)
C9 C4 C5 C10 -5.4(4)
Ir C4 C5 C10 121.8(3)
C3 C4 C5 Ir 58.13(17)
C9 C4 C5 Ir -127.2(3)
C2 C1 C5 C4 -2.2(3)
C6 C1 C5 C4 -170.6(2)
Ir C1 C5 C4 60.42(18)
C2 C1 C5 C10 177.9(2)
C6 C1 C5 C10 9.5(4)
Ir C1 C5 C10 -119.5(2)
C2 C1 C5 Ir -62.59(17)
C6 C1 C5 Ir 129.0(3)
C17 Ir C5 C4 -142.66(16)
N1 Ir C5 C4 36.48(18)
C2 Ir C5 C4 -80.99(14)
C3 Ir C5 C4 -37.41(13)
C1 Ir C5 C4 -120.03(19)
Cl Ir C5 C4 125.19(13)
C17 Ir C5 C1 -22.6(2)
N1 Ir C5 C1 156.51(13)
C2 Ir C5 C1 39.04(13)
C3 Ir C5 C1 82.62(14)
C4 Ir C5 C1 120.03(19)
Cl Ir C5 C1 -114.78(13)
C17 Ir C5 C10 94.7(3)
N1 Ir C5 C10 -86.2(2)
C2 Ir C5 C10 156.4(3)
C3 Ir C5 C10 -160.1(3)
C1 Ir C5 C10 117.3(3)
C4 Ir C5 C10 -122.6(3)
Cl Ir C5 C10 2.5(2)
C17 Ir N1 C11 -174.75(19)
C2 Ir N1 C11 95.04(19)
C3 Ir N1 C11 66.06(19)
C1 Ir N1 C11 66.1(4)
C5 Ir N1 C11 5.7(2)
C4 Ir N1 C11 27.19(19)
Cl Ir N1 C11 -85.67(17)
C17 Ir N1 C15 6.43(16)
C2 Ir N1 C15 -83.77(18)
C3 Ir N1 C15 -112.76(16)
C1 Ir N1 C15 -112.7(3)
C5 Ir N1 C15 -173.10(15)
C4 Ir N1 C15 -151.63(15)
Cl Ir N1 C15 95.52(15)
C15 N1 C11 C12 0.9(3)
Ir N1 C11 C12 -177.89(17)
N1 C11 C12 C13 -0.1(4)
C11 C12 C13 C14 -0.4(4)
C12 C13 C14 C15 -0.1(3)
C11 N1 C15 C14 -1.4(3)
Ir N1 C15 C14 177.44(16)
C11 N1 C15 C16 176.15(19)
Ir N1 C15 C16 -5.0(2)
C13 C14 C15 N1 1.1(3)
C13 C14 C15 C16 -176.0(2)
N1 C15 C16 N2 -173.4(2)
C14 C15 C16 N2 4.0(4)
N1 C15 C16 C17 -0.6(3)
C14 C15 C16 C17 176.8(2)
N2 C16 C17 N4 0.4(2)
C15 C16 C17 N4 -174.07(18)
N2 C16 C17 Ir -179.38(14)
C15 C16 C17 Ir 6.1(3)
N1 Ir C17 N4 173.9(3)
C2 Ir C17 N4 -59.8(3)
C3 Ir C17 N4 -94.4(3)
C1 Ir C17 N4 -21.6(3)
C5 Ir C17 N4 -6.7(3)
C4 Ir C17 N4 -93.8(3)
Cl Ir C17 N4 86.8(2)
N1 Ir C17 C16 -6.42(16)
C2 Ir C17 C16 119.84(17)
C3 Ir C17 C16 85.31(19)
C1 Ir C17 C16 158.11(16)
C5 Ir C17 C16 172.96(15)
C4 Ir C17 C16 85.9(3)
Cl Ir C17 C16 -93.48(16)
C17 C16 N2 N3 0.0(3)
C15 C16 N2 N3 173.3(2)
C17 C16 N2 C18 -179.1(2)
C15 C16 N2 C18 -5.8(4)
C16 N2 N3 N4 -0.4(2)
C18 N2 N3 N4 178.82(18)
N2 N3 N4 C17 0.7(2)
N2 N3 N4 C19 -172.70(18)
C16 C17 N4 N3 -0.7(2)
Ir C17 N4 N3 179.00(18)
C16 C17 N4 C19 171.7(2)
Ir C17 N4 C19 -8.6(4)
N3 N4 C19 C20 -60.6(3)
C17 N4 C19 C20 127.1(3)
N3 N4 C19 C24 117.0(2)
C17 N4 C19 C24 -55.3(3)
C24 C19 C20 C21 0.0(4)
N4 C19 C20 C21 177.6(2)
C19 C20 C21 C22 -0.7(4)
C20 C21 C22 C23 0.8(4)
C21 C22 C23 C24 -0.2(4)
C20 C19 C24 C23 0.6(4)
N4 C19 C24 C23 -177.0(2)
C22 C23 C24 C19 -0.5(4)
O3 S C25 F1 175.6(2)
O2 S C25 F1 55.0(2)
O1 S C25 F1 -64.7(2)
O3 S C25 F3 -63.3(2)
O2 S C25 F3 176.1(2)
O1 S C25 F3 56.5(2)
O3 S C25 F2 56.0(2)
O2 S C25 F2 -64.6(2)
O1 S C25 F2 175.77(18)
